data_2207579
loop_
_publ_author_name
'Guo, Shengrong'
'Yuan, Yanqin'

_publ_section_title
;
 4-Acetylphenyl phenyl sulfone
;
_journal_coeditor_code JH6019
_journal_issue 12
_journal_name_full 'Acta Crystallographica Section E'
_journal_page_first o4032
_journal_page_last o4033
_journal_paper_doi 10.1107/S1600536805034252
_journal_volume 61
_journal_year 2005
_chemical_formula_moiety 'C14 H12 O3 S'
_chemical_formula_sum 'C14 H12 O3 S'
_chemical_formula_weight 260.31
_chemical_melting_point 412
_chemical_name_systematic
;
4-Acetylphenyl phenyl sulfone
;
_space_group_IT_number 60
_symmetry_cell_setting orthorhombic
_symmetry_space_group_name_Hall '-P 2n 2ab'
_symmetry_space_group_name_H-M 'P b c n'
_atom_sites_solution_hydrogens geom
_atom_sites_solution_primary direct
_atom_sites_solution_secondary difmap
_audit_creation_method SHELXL-97
_cell_angle_alpha 90.00
_cell_angle_beta 90.00
_cell_angle_gamma 90.00
_cell_formula_units_Z 8
_cell_length_a 21.300(8)
_cell_length_b 7.756(3)
_cell_length_c 15.227(6)
_cell_measurement_reflns_used 5196
_cell_measurement_temperature 298(2)
_cell_measurement_theta_max 26.30
_cell_measurement_theta_min 2.38
_cell_volume 2515.5(17)
_computing_cell_refinement 'SAINT (Bruker, 2002)'
_computing_data_collection 'SMART (Bruker, 2002)'
_computing_data_reduction SAINT
_computing_molecular_graphics 'XP (Bruker, 2002)'
_computing_publication_material SHELXL97
_computing_structure_refinement 'SHELXL97 (Sheldrick, 1997)'
_computing_structure_solution 'SHELXS97 (Sheldrick, 1997)'
_diffrn_ambient_temperature 298(2)
_diffrn_measured_fraction_theta_full 1.000
_diffrn_measured_fraction_theta_max 1.000
_diffrn_measurement_device_type 'Bruker SMART CCD area-detector'
_diffrn_measurement_method '\f and \w '
_diffrn_radiation_monochromator graphite
_diffrn_radiation_source 'fine-focus sealed tube'
_diffrn_radiation_type MoK\a
_diffrn_radiation_wavelength 0.71073
_diffrn_reflns_av_R_equivalents 0.0226
_diffrn_reflns_av_sigmaI/netI 0.0169
_diffrn_reflns_limit_h_max 22
_diffrn_reflns_limit_h_min -25
_diffrn_reflns_limit_k_max 9
_diffrn_reflns_limit_k_min -9
_diffrn_reflns_limit_l_max 12
_diffrn_reflns_limit_l_min -18
_diffrn_reflns_number 12493
_diffrn_reflns_theta_full 25.30
_diffrn_reflns_theta_max 25.30
_diffrn_reflns_theta_min 1.91
_diffrn_standards_number 0
_exptl_absorpt_coefficient_mu 0.254
_exptl_absorpt_correction_T_max 0.9510
_exptl_absorpt_correction_T_min 0.9232
_exptl_absorpt_correction_type multi-scan
_exptl_absorpt_process_details '(SADABS; Bruker, 2002)'
_exptl_crystal_colour Colourless
_exptl_crystal_density_diffrn 1.375
_exptl_crystal_density_method 'not measured'
_exptl_crystal_description Block
_exptl_crystal_F_000 1088
_exptl_crystal_size_max 0.32
_exptl_crystal_size_mid 0.24
_exptl_crystal_size_min 0.20
_refine_diff_density_max 0.304
_refine_diff_density_min -0.253
_refine_ls_extinction_method none
_refine_ls_goodness_of_fit_ref 1.080
_refine_ls_matrix_type full
_refine_ls_number_parameters 164
_refine_ls_number_reflns 2297
_refine_ls_number_restraints 0
_refine_ls_restrained_S_all 1.080
_refine_ls_R_factor_all 0.0489
_refine_ls_R_factor_gt 0.0445
_refine_ls_shift/su_max 0.001
_refine_ls_shift/su_mean 0.000
_refine_ls_structure_factor_coef Fsqd
_refine_ls_weighting_details 'calc w = 1/[\s^2^(Fo^2^)+(0.0616P)^2^+1.0763P] where P = (Fo^2^+2Fc^2^)/3'
_refine_ls_weighting_scheme calc
_refine_ls_wR_factor_gt 0.1157
_refine_ls_wR_factor_ref 0.1194
_reflns_number_gt 2096
_reflns_number_total 2297
_reflns_threshold_expression I>2\s(I)
_cod_data_source_file jh6019.cif
_cod_data_source_block I
_cod_depositor_comments
;
The following automatic conversions were performed:
'_symmetry_cell_setting' value 'Orthorhombic' changed to 'orthorhombic'
according to '/home/saulius/struct/CIF-dictionaries/cif_core.dic'
dictionary named 'cif_core.dic' version 2.4.1 from 2010-06-29.

Automatic conversion script
Id: cif_fix_enum 1527 2010-12-29 10:47:43Z saulius 

The following automatic conversions were performed:

'_symmetry_cell_setting' value 'Orthorhombic' changed to
'orthorhombic' according to
/home/saulius/struct/CIF-dictionaries/cif_core.dic dictionary named
'cif_core.dic' version 2.4.1 from 2010-06-29.

Automatic conversion script
Id: cif_fix_values 1715 2011-07-08 13:25:40Z adriana 
;
_cod_database_code 2207579
_cod_database_fobs_code 2207579

loop_
_symmetry_equiv_pos_as_xyz
'x, y, z'
'-x+1/2, -y+1/2, z+1/2'
'x+1/2, -y+1/2, -z'
'-x, y, -z+1/2'
'-x, -y, -z'
'x-1/2, y-1/2, -z-1/2'
'-x-1/2, y-1/2, z'
'x, -y, z-1/2'

loop_
_atom_site_label
_atom_site_fract_x
_atom_site_fract_y
_atom_site_fract_z
_atom_site_U_iso_or_equiv
_atom_site_adp_type
_atom_site_calc_flag
_atom_site_refinement_flags
_atom_site_occupancy
_atom_site_type_symbol
S1 0.83181(2) 0.37336(7) 0.70265(3) 0.0469(2) Uani d . 1 S
O1 0.77347(7) 0.3295(2) 0.66161(11) 0.0689(5) Uani d . 1 O
O2 0.85856(8) 0.54039(19) 0.68886(11) 0.0642(5) Uani d . 1 O
O3 1.01097(9) -0.3096(2) 0.60659(18) 0.0972(8) Uani d . 1 O
C1 1.09286(11) -0.1109(4) 0.5909(2) 0.0705(7) Uani d . 1 C
H1A 1.1164 -0.2115 0.5746 0.106 Uiso calc R 1 H
H1B 1.1110 -0.0603 0.6425 0.106 Uiso calc R 1 H
H1C 1.0939 -0.0289 0.5437 0.106 Uiso calc R 1 H
C2 1.02674(11) -0.1602(3) 0.60918(17) 0.0579(6) Uani d . 1 C
C3 0.97895(9) -0.0245(3) 0.63008(14) 0.0465(5) Uani d . 1 C
C4 0.99313(10) 0.1497(3) 0.62887(16) 0.0534(5) Uani d . 1 C
H4 1.0334 0.1849 0.6134 0.064 Uiso calc R 1 H
C5 0.94873(10) 0.2717(3) 0.65013(15) 0.0510(5) Uani d . 1 C
H5 0.9589 0.3883 0.6498 0.061 Uiso calc R 1 H
C6 0.88905(9) 0.2186(3) 0.67185(12) 0.0429(5) Uani d . 1 C
C7 0.87297(10) 0.0450(3) 0.67161(15) 0.0501(5) Uani d . 1 C
H7 0.8322 0.0105 0.6847 0.060 Uiso calc R 1 H
C8 0.91816(10) -0.0748(3) 0.65174(15) 0.0520(5) Uani d . 1 C
H8 0.9080 -0.1915 0.6528 0.062 Uiso calc R 1 H
C9 0.82353(8) 0.3428(2) 0.81664(14) 0.0397(4) Uani d . 1 C
C10 0.86769(9) 0.4134(3) 0.87246(14) 0.0441(5) Uani d . 1 C
H10 0.9012 0.4764 0.8501 0.053 Uiso calc R 1 H
C11 0.86154(11) 0.3894(3) 0.96176(15) 0.0554(6) Uani d . 1 C
H11 0.8913 0.4352 0.9999 0.066 Uiso calc R 1 H
C12 0.81146(11) 0.2978(3) 0.99451(16) 0.0585(6) Uani d . 1 C
H12 0.8072 0.2829 1.0548 0.070 Uiso calc R 1 H
C13 0.76794(11) 0.2284(3) 0.93862(17) 0.0632(6) Uani d . 1 C
H13 0.7343 0.1661 0.9613 0.076 Uiso calc R 1 H
C14 0.77337(10) 0.2498(3) 0.84897(16) 0.0537(5) Uani d . 1 C
H14 0.7438 0.2025 0.8111 0.064 Uiso calc R 1 H

loop_
_atom_site_aniso_label
_atom_site_aniso_U_11
_atom_site_aniso_U_22
_atom_site_aniso_U_33
_atom_site_aniso_U_12
_atom_site_aniso_U_13
_atom_site_aniso_U_23
S1 0.0489(3) 0.0447(3) 0.0472(3) 0.0046(2) -0.0055(2) 0.0040(2)
O1 0.0558(9) 0.0851(12) 0.0658(10) 0.0129(9) -0.0218(8) -0.0072(9)
O2 0.0824(11) 0.0426(9) 0.0676(10) 0.0048(8) 0.0061(8) 0.0156(7)
O3 0.0661(12) 0.0538(11) 0.172(2) 0.0060(9) 0.0174(13) -0.0097(13)
C1 0.0494(13) 0.0757(17) 0.0864(18) 0.0060(12) 0.0069(12) -0.0074(14)
C2 0.0530(12) 0.0543(14) 0.0665(15) 0.0017(11) -0.0020(11) -0.0026(11)
C3 0.0440(11) 0.0479(11) 0.0476(11) -0.0035(9) -0.0017(8) -0.0026(9)
C4 0.0414(11) 0.0546(13) 0.0642(14) -0.0108(10) 0.0045(10) -0.0017(10)
C5 0.0514(12) 0.0412(10) 0.0605(13) -0.0087(9) 0.0016(10) -0.0007(9)
C6 0.0453(11) 0.0443(11) 0.0390(10) -0.0013(9) -0.0027(8) -0.0003(8)
C7 0.0422(11) 0.0477(12) 0.0605(13) -0.0089(9) 0.0055(9) -0.0022(10)
C8 0.0519(12) 0.0413(11) 0.0628(13) -0.0089(9) 0.0017(10) -0.0038(10)
C9 0.0371(10) 0.0320(9) 0.0501(11) 0.0031(7) -0.0004(8) -0.0003(8)
C10 0.0385(10) 0.0402(10) 0.0537(12) -0.0015(8) 0.0018(8) -0.0035(9)
C11 0.0550(13) 0.0588(13) 0.0524(13) 0.0046(10) -0.0052(10) -0.0117(10)
C12 0.0639(14) 0.0603(14) 0.0513(12) 0.0071(12) 0.0098(11) 0.0043(11)
C13 0.0597(14) 0.0570(14) 0.0728(16) -0.0089(11) 0.0169(12) 0.0100(12)
C14 0.0466(11) 0.0488(12) 0.0657(14) -0.0092(10) -0.0003(10) -0.0023(10)

loop_
_atom_type_symbol
_atom_type_description
_atom_type_scat_dispersion_real
_atom_type_scat_dispersion_imag
_atom_type_scat_source
C C 0.0033 0.0016 'International Tables Vol C Tables 4.2.6.8 and 6.1.1.4'
H H 0.0000 0.0000 'International Tables Vol C Tables 4.2.6.8 and 6.1.1.4'
O O 0.0106 0.0060 'International Tables Vol C Tables 4.2.6.8 and 6.1.1.4'
S S 0.1246 0.1234 'International Tables Vol C Tables 4.2.6.8 and 6.1.1.4'

loop_
_geom_angle_atom_site_label_1
_geom_angle_atom_site_label_2
_geom_angle_atom_site_label_3
_geom_angle
_geom_angle_publ_flag
O2 S1 O1 119.79(11) yes
O2 S1 C9 107.85(10) yes
O1 S1 C9 108.14(10) yes
O2 S1 C6 107.46(10) yes
O1 S1 C6 108.67(10) yes
C9 S1 C6 103.79(9) yes
C2 C1 H1A 109.5 yes
C2 C1 H1B 109.5 yes
H1A C1 H1B 109.5 yes
C2 C1 H1C 109.5 yes
H1A C1 H1C 109.5 yes
H1B C1 H1C 109.5 yes
O3 C2 C1 120.3(2) yes
O3 C2 C3 119.5(2) yes
C1 C2 C3 120.2(2) yes
C4 C3 C8 118.67(19) yes
C4 C3 C2 122.30(19) yes
C8 C3 C2 119.03(19) yes
C5 C4 C3 121.18(19) yes
C5 C4 H4 119.4 no
C3 C4 H4 119.4 no
C6 C5 C4 119.0(2) no
C6 C5 H5 120.5 no
C4 C5 H5 120.5 no
C5 C6 C7 121.13(19) no
C5 C6 S1 119.72(16) yes
C7 C6 S1 119.14(15) yes
C8 C7 C6 118.94(19) no
C8 C7 H7 120.5 no
C6 C7 H7 120.5 no
C7 C8 C3 121.0(2) no
C7 C8 H8 119.5 no
C3 C8 H8 119.5 no
C14 C9 C10 121.0(2) no
C14 C9 S1 119.97(16) yes
C10 C9 S1 119.02(15) yes
C11 C10 C9 119.26(19) no
C11 C10 H10 120.4 no
C9 C10 H10 120.4 no
C12 C11 C10 120.1(2) no
C12 C11 H11 120.0 no
C10 C11 H11 120.0 no
C13 C12 C11 120.2(2) no
C13 C12 H12 119.9 no
C11 C12 H12 119.9 no
C12 C13 C14 120.7(2) no
C12 C13 H13 119.6 no
C14 C13 H13 119.6 no
C9 C14 C13 118.7(2) no
C9 C14 H14 120.6 no
C13 C14 H14 120.6 no

loop_
_geom_bond_atom_site_label_1
_geom_bond_atom_site_label_2
_geom_bond_distance
_geom_bond_publ_flag
S1 O2 1.4308(17) yes
S1 O1 1.4321(17) yes
S1 C9 1.761(2) yes
S1 C6 1.774(2) yes
O3 C2 1.207(3) yes
C1 C2 1.486(3) yes
C1 H1A 0.9600 yes
C1 H1B 0.9600 yes
C1 H1C 0.9600 yes
C2 C3 1.498(3) yes
C3 C4 1.384(3) yes
C3 C8 1.392(3) yes
C4 C5 1.377(3) yes
C4 H4 0.9300 yes
C5 C6 1.376(3) yes
C5 H5 0.9300 yes
C6 C7 1.390(3) no
C7 C8 1.372(3) no
C7 H7 0.9300 no
C8 H8 0.9300 no
C9 C14 1.380(3) no
C9 C10 1.381(3) no
C10 C11 1.379(3) no
C10 H10 0.9300 no
C11 C12 1.375(3) no
C11 H11 0.9300 no
C12 C13 1.369(3) no
C12 H12 0.9300 no
C13 C14 1.380(3) no
C13 H13 0.9300 no
C14 H14 0.9300 no

loop_
_geom_torsion_atom_site_label_1
_geom_torsion_atom_site_label_2
_geom_torsion_atom_site_label_3
_geom_torsion_atom_site_label_4
_geom_torsion
_geom_torsion_publ_flag
O3 C2 C3 C4 -176.0(3) yes
C1 C2 C3 C4 3.4(4) no
O3 C2 C3 C8 4.2(4) no
C1 C2 C3 C8 -176.5(2) no
C8 C3 C4 C5 1.2(4) no
C2 C3 C4 C5 -178.6(2) no
C3 C4 C5 C6 -0.8(4) no
C4 C5 C6 C7 -0.7(3) yes
C4 C5 C6 S1 178.11(17) yes
O2 S1 C6 C5 6.7(2) yes
O1 S1 C6 C5 137.74(18) yes
C9 S1 C6 C5 -107.34(18) yes
O2 S1 C6 C7 -174.38(16) yes
O1 S1 C6 C7 -43.38(19) yes
C9 S1 C6 C7 71.54(18) yes
C5 C6 C7 C8 1.9(3) no
S1 C6 C7 C8 -176.98(16) yes
C6 C7 C8 C3 -1.5(3) no
C4 C3 C8 C7 0.0(3) no
C2 C3 C8 C7 179.8(2) no
O2 S1 C9 C14 145.65(17) yes
O1 S1 C9 C14 14.74(19) yes
C6 S1 C9 C14 -100.55(17) yes
O2 S1 C9 C10 -34.17(18) yes
O1 S1 C9 C10 -165.07(15) yes
C6 S1 C9 C10 79.63(17) yes
C14 C9 C10 C11 0.4(3) no
S1 C9 C10 C11 -179.81(16) yes
C9 C10 C11 C12 -0.8(3) no
C10 C11 C12 C13 0.8(3) no
C11 C12 C13 C14 -0.3(4) no
C10 C9 C14 C13 0.0(3) no
S1 C9 C14 C13 -179.78(17) yes
C12 C13 C14 C9 -0.1(4) no

loop_
_cod_related_entry_id
_cod_related_entry_database
_cod_related_entry_code
1 ChemSpider 233665
